data_4036046
loop_
_publ_author_name
'Ganesh Kumar, Mothukuri'
'Veeresh, Kuruva'
'Nalawade, Sachin A.'
'Nithun, Raj V.'
'Gopi, Hosahudya N.'

_publ_section_title
;
 Direct Transformation of N-protected \a,\b-Unsaturated \g-Amino Amides
 into \g-Lactams through a Base Mediated Molecular Rearrangement.
;
_journal_name_full 'The Journal of organic chemistry'
_journal_paper_doi 10.1021/acs.joc.9b01936
_journal_year 2019
_chemical_formula_moiety 'C20 H29 N2 O3'
_chemical_formula_sum 'C20 H29 N2 O3'
_chemical_formula_weight 345.45
_space_group_crystal_system monoclinic
_space_group_IT_number 15
_space_group_name_Hall '-C 2yc'
_space_group_name_H-M_alt 'C 1 2/c 1'
_atom_sites_solution_hydrogens geom
_audit_creation_method SHELXL-2014/7
_cell_angle_alpha 90
_cell_angle_beta 106.42(3)
_cell_angle_gamma 90
_cell_formula_units_Z 8
_cell_length_a 28.90(4)
_cell_length_b 10.508(13)
_cell_length_c 13.397(17)
_cell_measurement_reflns_used 435
_cell_measurement_temperature 100(2)
_cell_measurement_theta_max 19.25
_cell_measurement_theta_min 2.48
_cell_volume 3902(9)
_computing_structure_refinement 'SHELXL-2014/7 (Sheldrick, 2014)'
_diffrn_ambient_temperature 100(2)
_diffrn_measured_fraction_theta_full 1.000
_diffrn_measured_fraction_theta_max 0.968
_diffrn_measurement_device_type 'Bruker APEX-II CCD'
_diffrn_measurement_method '\f and \w scans'
_diffrn_radiation_type MoK\a
_diffrn_radiation_wavelength 0.71073
_diffrn_reflns_av_R_equivalents 0.2920
_diffrn_reflns_av_unetI/netI 0.3312
_diffrn_reflns_Laue_measured_fraction_full 1.000
_diffrn_reflns_Laue_measured_fraction_max 0.968
_diffrn_reflns_limit_h_max 38
_diffrn_reflns_limit_h_min -34
_diffrn_reflns_limit_k_max 9
_diffrn_reflns_limit_k_min -14
_diffrn_reflns_limit_l_max 17
_diffrn_reflns_limit_l_min -17
_diffrn_reflns_number 15362
_diffrn_reflns_point_group_measured_fraction_full 1.000
_diffrn_reflns_point_group_measured_fraction_max 0.968
_diffrn_reflns_theta_full 25.242
_diffrn_reflns_theta_max 28.679
_diffrn_reflns_theta_min 1.469
_exptl_absorpt_coefficient_mu 0.079
_exptl_absorpt_correction_type none
_exptl_crystal_density_diffrn 1.176
_exptl_crystal_description rodshape
_exptl_crystal_F_000 1480
_exptl_crystal_size_max 0.1
_exptl_crystal_size_mid 0.07
_exptl_crystal_size_min 0.05
_refine_diff_density_max 1.359
_refine_diff_density_min -0.515
_refine_diff_density_rms 0.098
_refine_ls_extinction_method none
_refine_ls_goodness_of_fit_ref 1.265
_refine_ls_hydrogen_treatment constr
_refine_ls_matrix_type full
_refine_ls_number_parameters 230
_refine_ls_number_reflns 4863
_refine_ls_number_restraints 23
_refine_ls_restrained_S_all 1.308
_refine_ls_R_factor_all 0.3844
_refine_ls_R_factor_gt 0.1511
_refine_ls_shift/su_max 0.001
_refine_ls_shift/su_mean 0.000
_refine_ls_structure_factor_coef Fsqd
_refine_ls_weighting_details 'w=1/[\s^2^(Fo^2^)+(0.1000P)^2^+0.2658P] where P=(Fo^2^+2Fc^2^)/3'
_refine_ls_weighting_scheme calc
_refine_ls_wR_factor_gt 0.3044
_refine_ls_wR_factor_ref 0.3809
_reflns_Friedel_coverage 0.000
_reflns_number_gt 1323
_reflns_number_total 4863
_reflns_threshold_expression 'I > 2\s(I)'
_cod_data_source_file jo9b01936_si_002.cif
_cod_data_source_block 2h
_cod_original_sg_symbol_H-M 'C 2/c'
_cod_database_code 4036046
_shelx_shelxl_version_number 2014/7
_shelx_space_group_comment
;
The symmetry employed for this shelxl refinement is uniquely defined
by the following loop, which should always be used as a source of
symmetry information in preference to the above space-group names.
They are only intended as comments.
;

loop_
_space_group_symop_operation_xyz
'x, y, z'
'-x, y, -z+1/2'
'x+1/2, y+1/2, z'
'-x+1/2, y+1/2, -z+1/2'
'-x, -y, -z'
'x, -y, z-1/2'
'-x+1/2, -y+1/2, -z'
'x+1/2, -y+1/2, z-1/2'

loop_
_atom_site_label
_atom_site_type_symbol
_atom_site_fract_x
_atom_site_fract_y
_atom_site_fract_z
_atom_site_U_iso_or_equiv
_atom_site_adp_type
_atom_site_occupancy
_atom_site_site_symmetry_order
_atom_site_calc_flag
_atom_site_refinement_flags_posn
_atom_site_refinement_flags_adp
O2 O 0.2661(2) 0.4886(5) 0.5417(4) 0.0575(18) Uani 1 1 d . .
O1 O 0.2632(2) 0.4848(4) 0.7085(3) 0.0561(18) Uani 1 1 d . .
O3 O 0.3748(2) 0.4286(5) 0.3956(4) 0.0639(19) Uani 1 1 d . .
N2 N 0.3718(3) 0.4854(5) 0.5588(4) 0.050(2) Uani 1 1 d D .
N1 N 0.3288(3) 0.5639(6) 0.6771(5) 0.049(2) Uani 1 1 d . .
C11 C 0.4431(3) 0.7010(6) 0.6415(5) 0.038(2) Uani 1 1 d . .
C2 C 0.2191(3) 0.4093(7) 0.6860(5) 0.044(2) Uani 1 1 d . .
C3 C 0.2285(3) 0.2782(6) 0.6517(5) 0.044(2) Uani 1 1 d . .
H3A H 0.2337 0.2828 0.5842 0.067 Uiso 1 1 calc R U
H3B H 0.2011 0.2247 0.6484 0.067 Uiso 1 1 calc R U
H3C H 0.2565 0.2433 0.7006 0.067 Uiso 1 1 calc R U
C12 C 0.4472(3) 0.8309(7) 0.6267(5) 0.047(2) Uani 1 1 d . .
H12 H 0.4260 0.8867 0.6450 0.057 Uiso 1 1 calc R U
C7 C 0.3374(3) 0.6910(7) 0.5251(5) 0.042(2) Uani 1 1 d . .
H7A H 0.3026 0.6898 0.5107 0.051 Uiso 1 1 calc R U
H7B H 0.3488 0.7772 0.5430 0.051 Uiso 1 1 calc R U
C10 C 0.4058(3) 0.6518(6) 0.6898(5) 0.038(2) Uani 1 1 d . .
H10A H 0.3964 0.7207 0.7281 0.046 Uiso 1 1 calc R U
H10B H 0.4204 0.5861 0.7395 0.046 Uiso 1 1 calc R U
C8 C 0.3523(3) 0.6443(7) 0.4320(5) 0.042(2) Uani 1 1 d . .
H8A H 0.3256 0.6500 0.3690 0.050 Uiso 1 1 calc R U
H8B H 0.3792 0.6935 0.4227 0.050 Uiso 1 1 calc R U
C16 C 0.4745(3) 0.6199(7) 0.6124(5) 0.050(2) Uani 1 1 d . .
H16 H 0.4722 0.5327 0.6219 0.060 Uiso 1 1 calc R U
C15 C 0.5097(3) 0.6666(8) 0.5687(5) 0.054(3) Uani 1 1 d . .
H15 H 0.5303 0.6113 0.5476 0.065 Uiso 1 1 calc R U
C9 C 0.3666(3) 0.5090(7) 0.4569(5) 0.051(2) Uani 1 1 d . .
C6 C 0.3611(3) 0.5981(6) 0.6146(5) 0.046(2) Uani 1 1 d . .
C5 C 0.2858(4) 0.5109(7) 0.6336(6) 0.061(3) Uani 1 1 d . .
C4 C 0.2097(4) 0.4054(8) 0.7927(5) 0.063(3) Uani 1 1 d . .
H4A H 0.2389 0.4256 0.8456 0.094 Uiso 1 1 calc R U
H4B H 0.1990 0.3218 0.8049 0.094 Uiso 1 1 calc R U
H4C H 0.1852 0.4665 0.7946 0.094 Uiso 1 1 calc R U
C14 C 0.5132(4) 0.7961(10) 0.5578(6) 0.068(3) Uani 1 1 d . .
H14 H 0.5372 0.8286 0.5312 0.082 Uiso 1 1 calc R U
C1 C 0.1774(4) 0.4756(8) 0.6106(7) 0.072(3) Uani 1 1 d . .
H1A H 0.1755 0.5618 0.6328 0.107 Uiso 1 1 calc R U
H1B H 0.1479 0.4319 0.6084 0.107 Uiso 1 1 calc R U
H1C H 0.1822 0.4753 0.5425 0.107 Uiso 1 1 calc R U
C13 C 0.4821(4) 0.8780(10) 0.5854(8) 0.074(3) Uani 1 1 d . .
H13 H 0.4846 0.9652 0.5762 0.088 Uiso 1 1 calc R U
C18 C 0.3639(5) 0.2720(12) 0.6144(11) 0.140(5) Uani 1 1 d D U
H18A H 0.3492 0.2544 0.5412 0.168 Uiso 1 1 calc R U
H18B H 0.3392 0.2949 0.6475 0.168 Uiso 1 1 calc R U
C21 C 0.4324(4) 0.1381(10) 0.7797(7) 0.098(4) Uani 1 1 d . U
H21A H 0.4648 0.1454 0.7748 0.146 Uiso 1 1 calc R U
H21B H 0.4277 0.0548 0.8048 0.146 Uiso 1 1 calc R U
H21C H 0.4270 0.2012 0.8270 0.146 Uiso 1 1 calc R U
C20 C 0.3969(4) 0.1584(12) 0.6723(10) 0.134(6) Uani 1 1 d D U
H20A H 0.3742 0.0888 0.6665 0.160 Uiso 1 1 calc R U
H20B H 0.4157 0.1367 0.6252 0.160 Uiso 1 1 calc R U
C17 C 0.4005(4) 0.3636(10) 0.6304(8) 0.106(4) Uani 1 1 d D U
H17A H 0.4272 0.3339 0.6059 0.127 Uiso 1 1 calc R U
H17B H 0.4125 0.3867 0.7033 0.127 Uiso 1 1 calc R U

loop_
_atom_site_aniso_label
_atom_site_aniso_U_11
_atom_site_aniso_U_22
_atom_site_aniso_U_33
_atom_site_aniso_U_23
_atom_site_aniso_U_13
_atom_site_aniso_U_12
O2 0.099(5) 0.046(3) 0.044(3) -0.017(2) 0.047(3) -0.025(3)
O1 0.105(5) 0.035(3) 0.046(3) -0.015(2) 0.050(4) -0.023(3)
O3 0.087(5) 0.062(4) 0.065(4) -0.035(3) 0.058(4) -0.023(4)
N2 0.098(6) 0.028(3) 0.042(4) -0.008(3) 0.048(4) -0.007(4)
N1 0.082(6) 0.033(4) 0.051(4) -0.010(3) 0.050(4) -0.021(4)
C11 0.066(7) 0.033(4) 0.017(3) 0.000(3) 0.015(4) -0.011(4)
C2 0.067(7) 0.036(5) 0.036(4) -0.002(3) 0.027(5) -0.015(5)
C3 0.063(7) 0.030(4) 0.043(4) -0.002(3) 0.019(5) -0.005(4)
C12 0.060(7) 0.030(4) 0.041(4) 0.008(3) -0.004(5) -0.009(4)
C7 0.062(6) 0.042(4) 0.028(4) -0.012(3) 0.022(4) -0.011(4)
C10 0.073(7) 0.024(4) 0.023(3) -0.004(3) 0.022(4) 0.003(4)
C8 0.054(6) 0.049(5) 0.026(4) -0.007(3) 0.016(4) -0.006(4)
C16 0.083(7) 0.040(5) 0.044(4) -0.011(4) 0.043(5) -0.009(5)
C15 0.072(8) 0.067(6) 0.026(4) -0.010(4) 0.017(5) -0.021(5)
C9 0.070(7) 0.056(5) 0.041(4) -0.026(4) 0.038(5) -0.031(5)
C6 0.097(8) 0.022(4) 0.035(4) -0.003(3) 0.043(5) -0.006(4)
C5 0.131(11) 0.038(5) 0.036(5) -0.007(4) 0.060(6) -0.003(6)
C4 0.104(9) 0.054(5) 0.047(5) -0.003(4) 0.050(6) -0.007(5)
C14 0.065(8) 0.081(7) 0.053(6) 0.034(5) 0.008(6) -0.009(6)
C1 0.103(9) 0.060(6) 0.075(6) 0.025(5) 0.061(7) 0.024(6)
C13 0.055(8) 0.062(7) 0.091(8) 0.028(6) 0.000(7) -0.016(6)
C18 0.137(5) 0.141(5) 0.143(5) -0.006(3) 0.040(3) 0.004(3)
C21 0.134(6) 0.090(5) 0.081(5) 0.001(4) 0.051(5) 0.012(5)
C20 0.090(10) 0.171(12) 0.160(12) 0.131(10) 0.070(10) 0.043(9)
C17 0.109(5) 0.105(5) 0.111(5) -0.017(3) 0.045(3) 0.001(3)

loop_
_atom_type_symbol
_atom_type_description
_atom_type_scat_dispersion_real
_atom_type_scat_dispersion_imag
_atom_type_scat_source
C C 0.0033 0.0016 'International Tables Vol C Tables 4.2.6.8 and 6.1.1.4'
H H 0.0000 0.0000 'International Tables Vol C Tables 4.2.6.8 and 6.1.1.4'
N N 0.0061 0.0033 'International Tables Vol C Tables 4.2.6.8 and 6.1.1.4'
O O 0.0106 0.0060 'International Tables Vol C Tables 4.2.6.8 and 6.1.1.4'

loop_
_geom_angle_atom_site_label_1
_geom_angle_atom_site_label_2
_geom_angle_atom_site_label_3
_geom_angle
C5 O1 C2 121.8(6)
C9 N2 C6 112.6(6)
C9 N2 C17 127.9(7)
C6 N2 C17 117.6(6)
C5 N1 C6 121.2(6)
C16 C11 C12 118.5(7)
C16 C11 C10 121.4(6)
C12 C11 C10 120.2(7)
O1 C2 C3 109.8(7)
O1 C2 C1 111.9(6)
C3 C2 C1 113.5(7)
O1 C2 C4 101.3(6)
C3 C2 C4 110.9(6)
C1 C2 C4 108.6(7)
C2 C3 H3A 109.5
C2 C3 H3B 109.5
H3A C3 H3B 109.5
C2 C3 H3C 109.5
H3A C3 H3C 109.5
H3B C3 H3C 109.5
C13 C12 C11 121.0(9)
C13 C12 H12 119.5
C11 C12 H12 119.5
C8 C7 C6 105.5(6)
C8 C7 H7A 110.6
C6 C7 H7A 110.6
C8 C7 H7B 110.6
C6 C7 H7B 110.6
H7A C7 H7B 108.8
C11 C10 C6 115.3(5)
C11 C10 H10A 108.5
C6 C10 H10A 108.5
C11 C10 H10B 108.5
C6 C10 H10B 108.5
H10A C10 H10B 107.5
C9 C8 C7 104.5(6)
C9 C8 H8A 110.9
C7 C8 H8A 110.9
C9 C8 H8B 110.9
C7 C8 H8B 110.9
H8A C8 H8B 108.9
C11 C16 C15 121.1(7)
C11 C16 H16 119.4
C15 C16 H16 119.4
C14 C15 C16 118.4(9)
C14 C15 H15 120.8
C16 C15 H15 120.8
O3 C9 N2 123.6(8)
O3 C9 C8 126.1(7)
N2 C9 C8 110.2(6)
N1 C6 N2 110.5(5)
N1 C6 C10 106.0(6)
N2 C6 C10 112.0(7)
N1 C6 C7 112.6(7)
N2 C6 C7 102.9(5)
C10 C6 C7 112.9(6)
O2 C5 N1 128.9(8)
O2 C5 O1 121.1(10)
N1 C5 O1 110.0(7)
C2 C4 H4A 109.5
C2 C4 H4B 109.5
H4A C4 H4B 109.5
C2 C4 H4C 109.5
H4A C4 H4C 109.5
H4B C4 H4C 109.5
C13 C14 C15 121.3(10)
C13 C14 H14 119.3
C15 C14 H14 119.3
C2 C1 H1A 109.5
C2 C1 H1B 109.5
H1A C1 H1B 109.5
C2 C1 H1C 109.5
H1A C1 H1C 109.5
H1B C1 H1C 109.5
C14 C13 C12 119.6(9)
C14 C13 H13 120.2
C12 C13 H13 120.2
C17 C18 C20 96.8(11)
C17 C18 H18A 112.4
C20 C18 H18A 112.4
C17 C18 H18B 112.4
C20 C18 H18B 112.4
H18A C18 H18B 110.0
C20 C21 H21A 109.5
C20 C21 H21B 109.5
H21A C21 H21B 109.5
C20 C21 H21C 109.5
H21A C21 H21C 109.5
H21B C21 H21C 109.5
C21 C20 C18 135.7(13)
C21 C20 H20A 103.2
C18 C20 H20A 103.2
C21 C20 H20B 103.2
C18 C20 H20B 103.2
H20A C20 H20B 105.2
C18 C17 N2 102.0(9)
C18 C17 H17A 111.4
N2 C17 H17A 111.4
C18 C17 H17B 111.4
N2 C17 H17B 111.4
H17A C17 H17B 109.2

loop_
_geom_bond_atom_site_label_1
_geom_bond_atom_site_label_2
_geom_bond_distance
O2 C5 1.224(9)
O1 C5 1.371(8)
O1 C2 1.459(9)
O3 C9 1.248(8)
N2 C9 1.353(8)
N2 C6 1.479(8)
N2 C17 1.672(11)
N1 C5 1.336(11)
N1 C6 1.463(9)
C11 C16 1.379(10)
C11 C12 1.389(9)
C11 C10 1.496(10)
C2 C3 1.501(9)
C2 C1 1.506(11)
C2 C4 1.529(9)
C3 H3A 0.9600
C3 H3B 0.9600
C3 H3C 0.9600
C12 C13 1.373(12)
C12 H12 0.9300
C7 C8 1.512(9)
C7 C6 1.548(10)
C7 H7A 0.9700
C7 H7B 0.9700
C10 C6 1.506(11)
C10 H10A 0.9700
C10 H10B 0.9700
C8 C9 1.491(10)
C8 H8A 0.9700
C8 H8B 0.9700
C16 C15 1.398(11)
C16 H16 0.9300
C15 C14 1.376(12)
C15 H15 0.9300
C4 H4A 0.9600
C4 H4B 0.9600
C4 H4C 0.9600
C14 C13 1.369(13)
C14 H14 0.9300
C1 H1A 0.9600
C1 H1B 0.9600
C1 H1C 0.9600
C13 H13 0.9300
C18 C17 1.401(13)
C18 C20 1.587(13)
C18 H18A 0.9700
C18 H18B 0.9700
C21 C20 1.528(14)
C21 H21A 0.9600
C21 H21B 0.9600
C21 H21C 0.9600
C20 H20A 0.9700
C20 H20B 0.9700
C17 H17A 0.9700
C17 H17B 0.9700
